data_4038783
loop_
_publ_author_name
'Sun, Quan-Shun'
'Sun, Jing'
'Pan, Liu-Na'
'Yan, Chao-Guo'

_publ_section_title
;
 Selective Construction of Diverse Polycyclic Spirooxindoles via a
 Three-Component Reaction of Cyclic Mercapto-Substituted \b-Enamino
 Esters, Isatins, and Cyclic 1,3-Diketones.
;
_journal_issue 19
_journal_name_full 'The Journal of organic chemistry'
_journal_page_first 12117
_journal_page_last 12127
_journal_paper_doi 10.1021/acs.joc.0c01290
_journal_volume 85
_journal_year 2020
_chemical_formula_moiety 'C32 H27 Cl N2 O6 S'
_chemical_formula_sum 'C32 H27 Cl N2 O6 S'
_chemical_formula_weight 603.06
_space_group_crystal_system triclinic
_space_group_IT_number 2
_space_group_name_Hall '-P 1'
_space_group_name_H-M_alt 'P -1'
_atom_sites_solution_hydrogens geom
_audit_creation_method SHELXL-2014/7
_cell_angle_alpha 91.376(3)
_cell_angle_beta 96.474(3)
_cell_angle_gamma 102.111(3)
_cell_formula_units_Z 2
_cell_length_a 8.4260(7)
_cell_length_b 11.0834(9)
_cell_length_c 15.3702(12)
_cell_measurement_reflns_used 4772
_cell_measurement_temperature 273(2)
_cell_measurement_theta_max 26.63
_cell_measurement_theta_min 2.25
_cell_volume 1392.8(2)
_computing_cell_refinement 'Bruker SAINT'
_computing_data_collection 'Bruker APEX2'
_computing_data_reduction 'Bruker SAINT'
_computing_molecular_graphics 'Bruker SHELXTL'
_computing_publication_material 'Bruker SHELXTL'
_computing_structure_refinement 'SHELXL-2014/7 (Sheldrick, 2014)'
_computing_structure_solution 'SHELXS-97 (Sheldrick 2008)'
_diffrn_ambient_temperature 273(2)
_diffrn_measured_fraction_theta_full 0.992
_diffrn_measured_fraction_theta_max 0.992
_diffrn_measurement_device_type 'CCD area detector'
_diffrn_measurement_method 'phi and omega scans'
_diffrn_radiation_source 'fine-focus sealed tube'
_diffrn_radiation_type MoK\a
_diffrn_radiation_wavelength 0.71073
_diffrn_reflns_av_R_equivalents 0.0642
_diffrn_reflns_av_unetI/netI 0.0806
_diffrn_reflns_Laue_measured_fraction_full 0.992
_diffrn_reflns_Laue_measured_fraction_max 0.992
_diffrn_reflns_limit_h_max 10
_diffrn_reflns_limit_h_min -10
_diffrn_reflns_limit_k_max 13
_diffrn_reflns_limit_k_min -13
_diffrn_reflns_limit_l_max 18
_diffrn_reflns_limit_l_min -18
_diffrn_reflns_number 20000
_diffrn_reflns_point_group_measured_fraction_full 0.992
_diffrn_reflns_point_group_measured_fraction_max 0.992
_diffrn_reflns_theta_full 25.242
_diffrn_reflns_theta_max 25.999
_diffrn_reflns_theta_min 2.253
_exptl_absorpt_coefficient_mu 0.263
_exptl_absorpt_correction_T_max 0.7456
_exptl_absorpt_correction_T_min 0.7079
_exptl_absorpt_correction_type multi-scan
_exptl_absorpt_process_details sadabs
_exptl_crystal_colour colorless
_exptl_crystal_density_diffrn 1.438
_exptl_crystal_description block
_exptl_crystal_F_000 628
_exptl_crystal_size_max 0.260
_exptl_crystal_size_mid 0.220
_exptl_crystal_size_min 0.180
_refine_diff_density_max 0.371
_refine_diff_density_min -0.431
_refine_diff_density_rms 0.051
_refine_ls_extinction_method none
_refine_ls_goodness_of_fit_ref 1.022
_refine_ls_hydrogen_treatment constr
_refine_ls_matrix_type full
_refine_ls_number_parameters 381
_refine_ls_number_reflns 5448
_refine_ls_number_restraints 0
_refine_ls_restrained_S_all 1.022
_refine_ls_R_factor_all 0.1209
_refine_ls_R_factor_gt 0.0563
_refine_ls_shift/su_max 0.000
_refine_ls_shift/su_mean 0.000
_refine_ls_structure_factor_coef Fsqd
_refine_ls_weighting_details 'w=1/[\s^2^(Fo^2^)+(0.0469P)^2^+0.7200P] where P=(Fo^2^+2Fc^2^)/3'
_refine_ls_weighting_scheme calc
_refine_ls_wR_factor_gt 0.1050
_refine_ls_wR_factor_ref 0.1261
_reflns_Friedel_coverage 0.000
_reflns_number_gt 3235
_reflns_number_total 5448
_reflns_threshold_expression 'I > 2\s(I)'
_cod_data_source_file jo0c01290_si_002.cif
_cod_data_source_block 4g
_cod_depositor_comments 'Adding full bibliography for 4038776--4038786.cif.'
_cod_database_code 4038783
_shelx_shelxl_version_number 2014/7
_shelx_space_group_comment
; 
The symmetry employed for this shelxl refinement is uniquely defined 
by the following loop, which should always be used as a source of 
symmetry information in preference to the above space-group names. 
They are only intended as comments. 
;
_shelx_estimated_absorpt_t_min 0.935
_shelx_estimated_absorpt_t_max 0.954

loop_
_space_group_symop_operation_xyz
'x, y, z'
'-x, -y, -z'

loop_
_atom_site_label
_atom_site_type_symbol
_atom_site_fract_x
_atom_site_fract_y
_atom_site_fract_z
_atom_site_U_iso_or_equiv
_atom_site_adp_type
_atom_site_occupancy
_atom_site_site_symmetry_order
_atom_site_calc_flag
_atom_site_refinement_flags_posn
_atom_site_refinement_flags_adp
_atom_site_refinement_flags_occupancy
_atom_site_disorder_assembly
_atom_site_disorder_group
C1 C 0.8752(4) 0.4523(3) 0.26855(19) 0.0379(7) Uani 1 1 d . . . . .
C2 C 0.8118(4) 0.3302(3) 0.2868(2) 0.0543(9) Uani 1 1 d . . . . .
H2 H 0.7883 0.3117 0.3432 0.065 Uiso 1 1 calc R U . . .
C3 C 0.7835(5) 0.2366(3) 0.2229(3) 0.0723(12) Uani 1 1 d . . . . .
H3 H 0.7409 0.1557 0.2362 0.087 Uiso 1 1 calc R U . . .
C4 C 0.8185(5) 0.2630(3) 0.1393(3) 0.0746(12) Uani 1 1 d . . . . .
H4 H 0.8026 0.1997 0.0964 0.089 Uiso 1 1 calc R U . . .
C5 C 0.8768(4) 0.3826(3) 0.1192(2) 0.0579(10) Uani 1 1 d . . . . .
H5 H 0.8982 0.4001 0.0623 0.069 Uiso 1 1 calc R U . . .
C6 C 0.9043(4) 0.4785(3) 0.18303(19) 0.0398(7) Uani 1 1 d . . . . .
C7 C 0.9557(3) 0.7205(2) 0.24457(16) 0.0303(6) Uani 1 1 d . . . . .
H7 H 1.0349 0.7990 0.2440 0.036 Uiso 1 1 calc R U . . .
C8 C 1.0068(3) 0.6610(2) 0.32937(17) 0.0302(6) Uani 1 1 d . . . . .
C9 C 1.1885(3) 0.6580(3) 0.33904(18) 0.0369(7) Uani 1 1 d . . . . .
H9A H 1.2064 0.5986 0.2958 0.044 Uiso 1 1 calc R U . . .
H9B H 1.2506 0.7386 0.3268 0.044 Uiso 1 1 calc R U . . .
C10 C 1.2517(4) 0.6244(3) 0.4286(2) 0.0413(8) Uani 1 1 d . . . . .
C11 C 1.4847(5) 0.6569(5) 0.5358(3) 0.1002(17) Uani 1 1 d . . . . .
H11A H 1.4779 0.7202 0.5781 0.150 Uiso 1 1 calc R U . . .
H11B H 1.5975 0.6564 0.5318 0.150 Uiso 1 1 calc R U . . .
H11C H 1.4304 0.5780 0.5537 0.150 Uiso 1 1 calc R U . . .
C12 C 0.7513(5) 1.0688(3) -0.1083(2) 0.0685(11) Uani 1 1 d . . . . .
H12A H 0.6943 1.0918 -0.0620 0.103 Uiso 1 1 calc R U . . .
H12B H 0.7218 1.1088 -0.1606 0.103 Uiso 1 1 calc R U . . .
H12C H 0.8670 1.0936 -0.0914 0.103 Uiso 1 1 calc R U . . .
C13 C 0.7061(7) 0.9336(4) -0.1252(2) 0.1004(17) Uani 1 1 d . . . . .
H13A H 0.7627 0.9119 -0.1729 0.121 Uiso 1 1 calc R U . . .
H13B H 0.5897 0.9102 -0.1445 0.121 Uiso 1 1 calc R U . . .
C14 C 0.7453(6) 0.8577(4) -0.0463(2) 0.0823(13) Uani 1 1 d . . . . .
H14A H 0.7298 0.7715 -0.0655 0.099 Uiso 1 1 calc R U . . .
H14B H 0.8589 0.8865 -0.0223 0.099 Uiso 1 1 calc R U . . .
C15 C 0.6380(4) 0.8688(3) 0.02316(19) 0.0488(8) Uani 1 1 d . . . . .
H15A H 0.6530 0.9552 0.0416 0.059 Uiso 1 1 calc R U . . .
H15B H 0.5247 0.8398 -0.0013 0.059 Uiso 1 1 calc R U . . .
C16 C 0.5782(3) 0.6861(3) 0.12150(17) 0.0343(7) Uani 1 1 d . . . . .
C17 C 0.4425(4) 0.6125(3) 0.07397(19) 0.0451(8) Uani 1 1 d . . . . .
H17 H 0.4072 0.6309 0.0173 0.054 Uiso 1 1 calc R U . . .
C18 C 0.3605(4) 0.5108(3) 0.1126(2) 0.0464(8) Uani 1 1 d . . . . .
H18 H 0.2693 0.4592 0.0815 0.056 Uiso 1 1 calc R U . . .
C19 C 0.4128(4) 0.4851(3) 0.19668(19) 0.0381(7) Uani 1 1 d . . . . .
C20 C 0.5514(3) 0.5567(2) 0.24381(18) 0.0339(7) Uani 1 1 d . . . . .
H20 H 0.5858 0.5381 0.3006 0.041 Uiso 1 1 calc R U . . .
C21 C 0.6367(3) 0.6558(2) 0.20498(17) 0.0299(6) Uani 1 1 d . . . . .
C22 C 0.7858(3) 0.7543(2) 0.23976(16) 0.0289(6) Uani 1 1 d . . . . .
C23 C 0.7864(4) 0.8497(3) 0.16795(18) 0.0345(7) Uani 1 1 d . . . . .
C24 C 0.6507(4) 0.8860(3) 0.33134(19) 0.0383(7) Uani 1 1 d . . . . .
C25 C 0.7727(3) 0.8123(2) 0.32805(16) 0.0285(6) Uani 1 1 d . . . . .
C26 C 0.8707(3) 0.7995(2) 0.40127(17) 0.0276(6) Uani 1 1 d . . . . .
C27 C 0.8538(3) 0.8555(2) 0.48453(17) 0.0296(6) Uani 1 1 d . . . . .
C28 C 0.9407(4) 0.8373(3) 0.56412(18) 0.0399(7) Uani 1 1 d . . . . .
H28 H 1.0174 0.7879 0.5655 0.048 Uiso 1 1 calc R U . . .
C29 C 0.9134(4) 0.8922(3) 0.64045(19) 0.0471(8) Uani 1 1 d . . . . .
H29 H 0.9709 0.8793 0.6935 0.057 Uiso 1 1 calc R U . . .
C30 C 0.8010(4) 0.9665(3) 0.6386(2) 0.0488(9) Uani 1 1 d . . . . .
H30 H 0.7835 1.0034 0.6906 0.059 Uiso 1 1 calc R U . . .
C31 C 0.7145(4) 0.9869(3) 0.5615(2) 0.0469(8) Uani 1 1 d . . . . .
H31 H 0.6395 1.0378 0.5604 0.056 Uiso 1 1 calc R U . . .
C32 C 0.7415(3) 0.9296(3) 0.48507(18) 0.0362(7) Uani 1 1 d . . . . .
Cl1 Cl 0.30112(11) 0.36090(8) 0.24688(6) 0.0596(3) Uani 1 1 d . . . . .
N1 N 0.8992(3) 0.5440(2) 0.33630(14) 0.0338(6) Uani 1 1 d . . . . .
H1 H 0.8492 0.5298 0.3820 0.041 Uiso 1 1 calc R U . . .
N2 N 0.6721(3) 0.7984(2) 0.09974(14) 0.0372(6) Uani 1 1 d . . . . .
O1 O 1.1776(3) 0.5557(2) 0.47535(16) 0.0697(8) Uani 1 1 d . . . . .
O2 O 1.4063(3) 0.6812(2) 0.45042(15) 0.0709(8) Uani 1 1 d . . . . .
O3 O 0.8777(3) 0.95056(19) 0.17060(13) 0.0472(5) Uani 1 1 d . . . . .
O4 O 0.6466(2) 0.94821(19) 0.40951(12) 0.0454(5) Uani 1 1 d . . . . .
O5 O 0.5534(3) 0.9002(2) 0.27090(13) 0.0568(6) Uani 1 1 d . . . . .
O6 O 0.9921(2) 0.73685(16) 0.40477(11) 0.0317(5) Uani 1 1 d . . . . .
S1 S 0.98227(10) 0.62859(7) 0.15065(5) 0.0442(2) Uani 1 1 d . . . . .

loop_
_atom_site_aniso_label
_atom_site_aniso_U_11
_atom_site_aniso_U_22
_atom_site_aniso_U_33
_atom_site_aniso_U_23
_atom_site_aniso_U_13
_atom_site_aniso_U_12
C1 0.0351(18) 0.0323(17) 0.0465(19) -0.0004(15) -0.0066(14) 0.0137(14)
C2 0.056(2) 0.037(2) 0.066(2) 0.0079(17) -0.0125(18) 0.0099(17)
C3 0.078(3) 0.035(2) 0.093(3) -0.002(2) -0.027(2) 0.0094(19)
C4 0.085(3) 0.047(2) 0.083(3) -0.029(2) -0.031(2) 0.019(2)
C5 0.060(2) 0.058(2) 0.055(2) -0.0174(19) -0.0139(17) 0.0251(19)
C6 0.0364(18) 0.0416(18) 0.0423(19) -0.0059(15) -0.0062(14) 0.0171(14)
C7 0.0320(17) 0.0287(15) 0.0297(15) 0.0005(12) 0.0060(12) 0.0043(13)
C8 0.0323(17) 0.0305(16) 0.0284(15) 0.0005(12) 0.0036(12) 0.0083(13)
C9 0.0301(17) 0.0420(17) 0.0411(17) 0.0036(14) 0.0067(13) 0.0118(14)
C10 0.0328(19) 0.0455(19) 0.047(2) 0.0077(16) 0.0026(15) 0.0113(16)
C11 0.055(3) 0.141(4) 0.082(3) 0.051(3) -0.027(2) -0.017(3)
C12 0.067(3) 0.076(3) 0.064(2) 0.024(2) 0.020(2) 0.011(2)
C13 0.194(6) 0.071(3) 0.036(2) 0.019(2) 0.024(3) 0.021(3)
C14 0.148(4) 0.068(3) 0.047(2) 0.015(2) 0.037(2) 0.046(3)
C15 0.052(2) 0.060(2) 0.0350(18) 0.0145(16) -0.0003(15) 0.0159(17)
C16 0.0384(18) 0.0362(17) 0.0291(16) 0.0008(13) 0.0025(13) 0.0102(14)
C17 0.049(2) 0.053(2) 0.0293(17) -0.0011(15) -0.0091(15) 0.0109(17)
C18 0.0390(19) 0.046(2) 0.051(2) -0.0089(16) -0.0042(16) 0.0062(16)
C19 0.0347(18) 0.0341(17) 0.0459(19) 0.0011(14) 0.0071(14) 0.0071(14)
C20 0.0337(17) 0.0339(16) 0.0345(16) 0.0013(13) 0.0016(13) 0.0094(14)
C21 0.0319(17) 0.0306(16) 0.0275(15) -0.0001(12) 0.0027(12) 0.0084(13)
C22 0.0363(17) 0.0299(15) 0.0223(14) 0.0043(12) 0.0037(12) 0.0110(13)
C23 0.0437(19) 0.0326(17) 0.0303(16) 0.0045(13) 0.0078(14) 0.0130(15)
C24 0.0398(19) 0.0445(18) 0.0321(17) -0.0018(14) 0.0013(14) 0.0144(15)
C25 0.0297(16) 0.0298(15) 0.0271(15) 0.0044(12) 0.0042(12) 0.0082(13)
C26 0.0259(16) 0.0270(15) 0.0298(15) 0.0020(12) 0.0062(12) 0.0034(13)
C27 0.0283(16) 0.0319(15) 0.0276(15) 0.0002(12) 0.0046(12) 0.0034(13)
C28 0.0426(19) 0.0427(18) 0.0326(17) 0.0014(14) 0.0010(14) 0.0070(15)
C29 0.056(2) 0.054(2) 0.0266(17) -0.0019(15) -0.0017(14) 0.0046(18)
C30 0.057(2) 0.053(2) 0.0340(18) -0.0119(16) 0.0136(16) 0.0036(18)
C31 0.041(2) 0.054(2) 0.045(2) -0.0122(16) 0.0088(15) 0.0095(16)
C32 0.0337(17) 0.0404(17) 0.0337(17) -0.0012(14) 0.0056(13) 0.0057(15)
Cl1 0.0521(6) 0.0461(5) 0.0735(6) 0.0074(4) 0.0066(4) -0.0060(4)
N1 0.0353(14) 0.0312(13) 0.0349(13) 0.0035(11) 0.0081(11) 0.0053(11)
N2 0.0458(16) 0.0423(15) 0.0243(13) 0.0080(11) -0.0002(11) 0.0128(12)
O1 0.0411(14) 0.0942(19) 0.0668(17) 0.0429(15) -0.0027(12) -0.0010(14)
O2 0.0394(14) 0.0925(19) 0.0661(16) 0.0343(14) -0.0123(12) -0.0126(13)
O3 0.0585(15) 0.0351(12) 0.0450(13) 0.0087(10) 0.0049(10) 0.0035(11)
O4 0.0471(13) 0.0595(14) 0.0358(12) -0.0065(10) 0.0006(10) 0.0286(11)
O5 0.0586(15) 0.0782(17) 0.0412(13) -0.0048(12) -0.0106(11) 0.0415(13)
O6 0.0331(11) 0.0372(11) 0.0272(10) -0.0009(8) 0.0009(8) 0.0141(9)
S1 0.0543(5) 0.0498(5) 0.0330(4) -0.0015(4) 0.0130(4) 0.0175(4)

loop_
_atom_type_symbol
_atom_type_description
_atom_type_scat_dispersion_real
_atom_type_scat_dispersion_imag
_atom_type_scat_source
C C 0.0033 0.0016 'International Tables Vol C Tables 4.2.6.8 and 6.1.1.4'
H H 0.0000 0.0000 'International Tables Vol C Tables 4.2.6.8 and 6.1.1.4'
N N 0.0061 0.0033 'International Tables Vol C Tables 4.2.6.8 and 6.1.1.4'
O O 0.0106 0.0060 'International Tables Vol C Tables 4.2.6.8 and 6.1.1.4'
S S 0.1246 0.1234 'International Tables Vol C Tables 4.2.6.8 and 6.1.1.4'
Cl Cl 0.1484 0.1585 'International Tables Vol C Tables 4.2.6.8 and 6.1.1.4'

loop_
_geom_angle_atom_site_label_1
_geom_angle_atom_site_label_2
_geom_angle_atom_site_label_3
_geom_angle
_geom_angle_site_symmetry_1
_geom_angle_site_symmetry_3
_geom_angle_publ_flag
C6 C1 C2 118.4(3) . . ?
C6 C1 N1 123.0(3) . . ?
C2 C1 N1 118.6(3) . . ?
C3 C2 C1 121.3(3) . . ?
C2 C3 C4 119.7(4) . . ?
C5 C4 C3 120.0(3) . . ?
C4 C5 C6 120.8(4) . . ?
C1 C6 C5 119.7(3) . . ?
C1 C6 S1 123.1(2) . . ?
C5 C6 S1 117.1(3) . . ?
C8 C7 C22 114.6(2) . . ?
C8 C7 S1 109.94(18) . . ?
C22 C7 S1 113.99(18) . . ?
N1 C8 O6 106.1(2) . . ?
N1 C8 C9 114.7(2) . . ?
O6 C8 C9 103.5(2) . . ?
N1 C8 C7 110.4(2) . . ?
O6 C8 C7 110.2(2) . . ?
C9 C8 C7 111.5(2) . . ?
C10 C9 C8 113.3(2) . . ?
O1 C10 O2 122.6(3) . . ?
O1 C10 C9 126.4(3) . . ?
O2 C10 C9 111.0(3) . . ?
C12 C13 C14 115.0(3) . . ?
C15 C14 C13 111.1(3) . . ?
N2 C15 C14 112.8(3) . . ?
C17 C16 C21 121.3(3) . . ?
C17 C16 N2 128.7(3) . . ?
C21 C16 N2 110.0(2) . . ?
C18 C17 C16 118.3(3) . . ?
C19 C18 C17 120.3(3) . . ?
C18 C19 C20 121.6(3) . . ?
C18 C19 Cl1 119.8(2) . . ?
C20 C19 Cl1 118.6(2) . . ?
C21 C20 C19 118.5(3) . . ?
C20 C21 C16 119.8(3) . . ?
C20 C21 C22 131.3(2) . . ?
C16 C21 C22 108.6(2) . . ?
C25 C22 C21 113.5(2) . . ?
C25 C22 C23 110.7(2) . . ?
C21 C22 C23 101.3(2) . . ?
C25 C22 C7 107.6(2) . . ?
C21 C22 C7 118.1(2) . . ?
C23 C22 C7 105.0(2) . . ?
O3 C23 N2 126.1(3) . . ?
O3 C23 C22 125.6(3) . . ?
N2 C23 C22 108.2(2) . . ?
O5 C24 O4 116.5(3) . . ?
O5 C24 C25 125.6(3) . . ?
O4 C24 C25 117.8(2) . . ?
C26 C25 C24 120.1(2) . . ?
C26 C25 C22 122.8(2) . . ?
C24 C25 C22 117.1(2) . . ?
C25 C26 O6 124.8(2) . . ?
C25 C26 C27 121.3(2) . . ?
O6 C26 C27 113.9(2) . . ?
C32 C27 C28 118.2(2) . . ?
C32 C27 C26 117.4(2) . . ?
C28 C27 C26 124.4(3) . . ?
C29 C28 C27 120.2(3) . . ?
C28 C29 C30 120.1(3) . . ?
C31 C30 C29 121.2(3) . . ?
C30 C31 C32 118.2(3) . . ?
C27 C32 O4 121.6(2) . . ?
C27 C32 C31 122.1(3) . . ?
O4 C32 C31 116.3(3) . . ?
C1 N1 C8 120.1(2) . . ?
C23 N2 C16 111.2(2) . . ?
C23 N2 C15 121.2(2) . . ?
C16 N2 C15 126.6(2) . . ?
C10 O2 C11 117.2(3) . . ?
C24 O4 C32 121.4(2) . . ?
C26 O6 C8 119.50(19) . . ?
C6 S1 C7 100.89(13) . . ?

loop_
_geom_bond_atom_site_label_1
_geom_bond_atom_site_label_2
_geom_bond_distance
_geom_bond_site_symmetry_2
_geom_bond_publ_flag
C1 C6 1.390(4) . ?
C1 C2 1.394(4) . ?
C1 N1 1.404(3) . ?
C2 C3 1.375(5) . ?
C3 C4 1.376(5) . ?
C4 C5 1.369(5) . ?
C5 C6 1.393(4) . ?
C6 S1 1.761(3) . ?
C7 C8 1.533(4) . ?
C7 C22 1.549(4) . ?
C7 S1 1.808(3) . ?
C8 N1 1.432(3) . ?
C8 O6 1.447(3) . ?
C8 C9 1.529(4) . ?
C9 C10 1.503(4) . ?
C10 O1 1.189(3) . ?
C10 O2 1.324(4) . ?
C11 O2 1.459(4) . ?
C12 C13 1.475(5) . ?
C13 C14 1.537(5) . ?
C14 C15 1.494(5) . ?
C15 N2 1.462(3) . ?
C16 C17 1.378(4) . ?
C16 C21 1.396(4) . ?
C16 N2 1.398(4) . ?
C17 C18 1.377(4) . ?
C18 C19 1.374(4) . ?
C19 C20 1.382(4) . ?
C19 Cl1 1.745(3) . ?
C20 C21 1.370(4) . ?
C21 C22 1.517(4) . ?
C22 C25 1.513(4) . ?
C22 C23 1.546(4) . ?
C23 O3 1.214(3) . ?
C23 N2 1.365(4) . ?
C24 O5 1.204(3) . ?
C24 O4 1.378(3) . ?
C24 C25 1.445(4) . ?
C25 C26 1.347(4) . ?
C26 O6 1.349(3) . ?
C26 C27 1.443(4) . ?
C27 C32 1.378(4) . ?
C27 C28 1.394(4) . ?
C28 C29 1.373(4) . ?
C29 C30 1.377(4) . ?
C30 C31 1.369(4) . ?
C31 C32 1.385(4) . ?
C32 O4 1.379(3) . ?

loop_
_geom_hbond_atom_site_label_D
_geom_hbond_atom_site_label_H
_geom_hbond_atom_site_label_A
_geom_hbond_distance_DH
_geom_hbond_distance_HA
_geom_hbond_distance_DA
_geom_hbond_angle_DHA
_geom_hbond_site_symmetry_A
N1 H1 O1 0.86 2.42 3.209(3) 151.9 2_766
